data_2243700
loop_
_publ_author_name
'Archana, Sreeramapura D.'
'Kavitha, Channappa N.'
'Yathirajan, Hemmige S.'
'Foro, Sabine'
'Glidewell, Christopher'

_publ_section_title
;
 Two 3-amino-1<i>H</i>-pyrazol-2-ium salts containing organic anions, and
 an orthorhombic polymorph of 3-amino-1<i>H</i>-pyrazol-2-ium nitrate
;
_journal_coeditor_code DX2033
_journal_issue 1
_journal_name_full 'Acta Crystallographica Section E'
_journal_page_first 34
_journal_page_last 41
_journal_paper_doi 10.1107/S2056989020015959
_journal_volume 77
_journal_year 2021
_chemical_formula_iupac 'C7 H3 N2 O6 +, C3 H6 N3 -, H2 O'
_chemical_formula_moiety 'C7 H3 N2 O6 +, C3 H6 N3 -, H2 O'
_chemical_formula_sum 'C10 H11 N5 O7'
_chemical_formula_weight 313.24
_chemical_name_systematic
;
3-Amino-1<i>H</i>-pyrazol-2-ium 3,5-dinitrobenzoate monohydrate
;
_space_group_crystal_system triclinic
_space_group_IT_number 2
_space_group_name_Hall '-P 1'
_space_group_name_H-M_alt 'P -1'
_atom_sites_solution_hydrogens mixed
_atom_sites_solution_primary difmap
_audit_creation_method SHELXL-2014
_cell_angle_alpha 79.424(9)
_cell_angle_beta 85.583(9)
_cell_angle_gamma 75.586(9)
_cell_formula_units_Z 2
_cell_length_a 6.6864(7)
_cell_length_b 8.1857(9)
_cell_length_c 12.6490(10)
_cell_measurement_reflns_used 2812
_cell_measurement_temperature 296(2)
_cell_measurement_theta_max 27.808
_cell_measurement_theta_min 2.607
_cell_volume 658.78(12)
_computing_cell_refinement
;
CrysAlis RED (Oxford Diffraction, 2009)
;
_computing_data_collection
;
CrysAlis CCD (Oxford Diffraction, 2009)
;
_computing_data_reduction
;
CrysAlis RED (Oxford Diffraction, 2009)
;
_computing_molecular_graphics
;
PLATON (Spek, 2020)
;
_computing_publication_material
;
SHELXL-2014 (Sheldrick, 2015b) and PLATON (Spek, 2020)
;
_computing_structure_refinement
;
SHELXL-2014 (Sheldrick, 2015b)
;
_computing_structure_solution
;
SHELXT (Sheldrick, 2015a)
;
_diffrn_ambient_temperature 296(2)
_diffrn_measured_fraction_theta_full 0.999
_diffrn_measured_fraction_theta_max 0.923
_diffrn_measurement_device_type
;
Oxford Diffraction Xcalibur with Sapphire CCD
;
_diffrn_measurement_method '\w scans'
_diffrn_radiation_monochromator graphite
_diffrn_radiation_type MoK\a
_diffrn_radiation_wavelength 0.71073
_diffrn_reflns_av_R_equivalents 0.0139
_diffrn_reflns_av_unetI/netI 0.0225
_diffrn_reflns_limit_h_max 8
_diffrn_reflns_limit_h_min -8
_diffrn_reflns_limit_k_max 10
_diffrn_reflns_limit_k_min -5
_diffrn_reflns_limit_l_max 16
_diffrn_reflns_limit_l_min -16
_diffrn_reflns_number 4597
_diffrn_reflns_theta_full 25.242
_diffrn_reflns_theta_max 27.542
_diffrn_reflns_theta_min 2.607
_diffrn_source 'Enhance (Mo) X-ray Source'
_diffrn_standards_decay_% 0
_diffrn_standards_interval_count 0
_diffrn_standards_interval_time 0
_diffrn_standards_number 0
_exptl_absorpt_coefficient_mu 0.136
_exptl_absorpt_correction_T_max 0.995
_exptl_absorpt_correction_T_min 0.886
_exptl_absorpt_correction_type multi-scan
_exptl_absorpt_process_details
;
(CrysAlis RED; Oxford Diffraction, 2009)
;
_exptl_crystal_colour yellow
_exptl_crystal_density_diffrn 1.579
_exptl_crystal_description plate
_exptl_crystal_F_000 324
_exptl_crystal_size_max 0.500
_exptl_crystal_size_mid 0.400
_exptl_crystal_size_min 0.040
_refine_diff_density_max 0.214
_refine_diff_density_min -0.233
_refine_ls_extinction_method none
_refine_ls_goodness_of_fit_ref 1.041
_refine_ls_hydrogen_treatment mixed
_refine_ls_matrix_type full
_refine_ls_number_parameters 217
_refine_ls_number_reflns 2805
_refine_ls_number_restraints 0
_refine_ls_restrained_S_all 1.041
_refine_ls_R_factor_all 0.0627
_refine_ls_R_factor_gt 0.0441
_refine_ls_shift/su_max 0.000
_refine_ls_shift/su_mean 0.000
_refine_ls_structure_factor_coef Fsqd
_refine_ls_weighting_details 'w=1/[\s^2^(Fo^2^)+(0.0501P)^2^+0.2176P] where P=(Fo^2^+2Fc^2^)/3'
_refine_ls_weighting_scheme calc
_refine_ls_wR_factor_gt 0.1047
_refine_ls_wR_factor_ref 0.1143
_reflns_number_gt 2093
_reflns_number_total 2805
_reflns_threshold_expression 'I > 2\s(I)'
_cod_data_source_file dx2033sup1.cif
_cod_data_source_block I
_cod_database_code 2243700
_shelx_space_group_comment
;
The symmetry employed for this shelxl refinement is uniquely defined
by the following loop, which should always be used as a source of
symmetry information in preference to the above space-group names.
They are only intended as comments.
;
_shelx_estimated_absorpt_t_min 0.935
_shelx_estimated_absorpt_t_max 0.995
_shelxl_version_number 2.014

loop_
_space_group_symop_operation_xyz
'x, y, z'
'-x, -y, -z'

loop_
_atom_site_type_symbol
_atom_site_label
_atom_site_fract_x
_atom_site_fract_y
_atom_site_fract_z
_atom_site_U_iso_or_equiv
_atom_site_adp_type
_atom_site_calc_flag
_atom_site_occupancy
_atom_site_disorder_assembly
_atom_site_disorder_group
N N11 0.1394(3) 0.94340(19) 0.24519(12) 0.0395(4) Uani d 1 . .
H H11 0.113(3) 1.014(3) 0.2934(17) 0.047 Uiso d 1 . .
N N12 0.1901(2) 0.77011(18) 0.27559(11) 0.0341(3) Uani d 1 . .
H H12 0.208(3) 0.716(2) 0.3528(16) 0.041 Uiso d 1 . .
C C13 0.2255(3) 0.6994(2) 0.18655(13) 0.0337(4) Uani d 1 . .
C C14 0.1959(3) 0.8317(2) 0.09726(14) 0.0427(4) Uani d 1 . .
H H14 0.2097 0.8204 0.0250 0.051 Uiso calc 1 . .
C C15 0.1428(3) 0.9803(2) 0.13825(15) 0.0449(5) Uani d 1 . .
H H15 0.1136 1.0900 0.0978 0.054 Uiso calc 1 . .
N N131 0.2838(3) 0.5283(2) 0.19133(15) 0.0499(5) Uani d 1 . .
H H131 0.293(4) 0.462(3) 0.255(2) 0.060 Uiso d 1 . .
H H132 0.293(4) 0.493(3) 0.134(2) 0.060 Uiso d 1 . .
C C21 0.2746(3) 0.3820(2) 0.60721(13) 0.0309(4) Uani d 1 . .
C C22 0.3285(3) 0.2041(2) 0.62773(14) 0.0344(4) Uani d 1 . .
H H22 0.3511 0.1424 0.5713 0.041 Uiso calc 1 . .
C C23 0.3480(3) 0.1200(2) 0.73307(14) 0.0346(4) Uani d 1 . .
C C24 0.3153(3) 0.2053(2) 0.81972(14) 0.0347(4) Uani d 1 . .
H H24 0.3301 0.1471 0.8901 0.042 Uiso calc 1 . .
C C25 0.2594(3) 0.3818(2) 0.79622(13) 0.0335(4) Uani d 1 . .
C C26 0.2404(3) 0.4721(2) 0.69249(13) 0.0335(4) Uani d 1 . .
H H26 0.2052 0.5911 0.6799 0.040 Uiso calc 1 . .
C C27 0.2520(3) 0.4756(2) 0.49231(13) 0.0335(4) Uani d 1 . .
O O21 0.2332(2) 0.63592(15) 0.47770(10) 0.0440(3) Uani d 1 . .
O O22 0.2511(2) 0.39164(17) 0.42035(10) 0.0500(4) Uani d 1 . .
N N23 0.4084(3) -0.0685(2) 0.75456(14) 0.0476(4) Uani d 1 . .
O O23 0.4093(4) -0.14396(19) 0.67999(14) 0.0821(6) Uani d 1 . .
O O24 0.4524(3) -0.13973(19) 0.84632(13) 0.0700(5) Uani d 1 . .
N N25 0.2209(3) 0.4769(2) 0.88647(12) 0.0452(4) Uani d 1 . .
O O25 0.2652(3) 0.3964(2) 0.97622(12) 0.0811(6) Uani d 1 . .
O O26 0.1477(3) 0.63024(19) 0.86825(12) 0.0647(5) Uani d 1 . .
O O31 0.0837(3) 1.1210(2) 0.41012(14) 0.0608(5) Uani d 1 . .
H H31 0.140(5) 1.208(4) 0.409(2) 0.091 Uiso d 1 . .
H H32 -0.017(5) 1.144(4) 0.440(3) 0.091 Uiso d 1 . .

loop_
_atom_site_aniso_label
_atom_site_aniso_U_11
_atom_site_aniso_U_22
_atom_site_aniso_U_33
_atom_site_aniso_U_12
_atom_site_aniso_U_13
_atom_site_aniso_U_23
N11 0.0506(10) 0.0299(8) 0.0369(8) -0.0063(7) -0.0022(7) -0.0071(6)
N12 0.0438(9) 0.0300(7) 0.0283(7) -0.0085(6) -0.0021(6) -0.0045(6)
C13 0.0346(9) 0.0390(9) 0.0286(8) -0.0084(7) -0.0026(7) -0.0088(7)
C14 0.0484(12) 0.0495(11) 0.0282(9) -0.0092(9) -0.0051(8) -0.0038(8)
C15 0.0502(12) 0.0409(11) 0.0384(10) -0.0082(9) -0.0069(8) 0.0049(8)
N131 0.0781(13) 0.0369(9) 0.0348(9) -0.0079(8) -0.0033(9) -0.0135(7)
C21 0.0326(9) 0.0321(9) 0.0287(8) -0.0090(7) -0.0019(7) -0.0050(6)
C22 0.0385(10) 0.0327(9) 0.0332(9) -0.0078(7) -0.0004(7) -0.0100(7)
C23 0.0346(10) 0.0276(8) 0.0395(9) -0.0056(7) -0.0012(7) -0.0027(7)
C24 0.0352(10) 0.0375(9) 0.0292(8) -0.0082(7) -0.0026(7) 0.0001(7)
C25 0.0356(10) 0.0375(9) 0.0293(8) -0.0086(7) -0.0014(7) -0.0106(7)
C26 0.0384(10) 0.0272(8) 0.0337(9) -0.0055(7) -0.0021(7) -0.0047(7)
C27 0.0372(10) 0.0350(9) 0.0287(8) -0.0098(7) -0.0007(7) -0.0053(7)
O21 0.0691(9) 0.0320(7) 0.0302(6) -0.0130(6) -0.0038(6) -0.0016(5)
O22 0.0813(11) 0.0418(7) 0.0299(7) -0.0185(7) -0.0023(6) -0.0082(6)
N23 0.0546(11) 0.0311(8) 0.0531(10) -0.0081(7) 0.0028(8) -0.0018(7)
O23 0.1407(18) 0.0345(8) 0.0655(11) -0.0093(9) 0.0088(11) -0.0153(8)
O24 0.0983(14) 0.0407(8) 0.0623(10) -0.0127(8) -0.0172(9) 0.0144(7)
N25 0.0543(11) 0.0494(10) 0.0346(8) -0.0127(8) 0.0017(7) -0.0148(7)
O25 0.1324(17) 0.0746(12) 0.0301(8) -0.0065(11) -0.0122(9) -0.0142(7)
O26 0.0950(13) 0.0461(9) 0.0547(9) -0.0108(8) 0.0045(8) -0.0243(7)
O31 0.0825(13) 0.0466(9) 0.0590(10) -0.0185(9) -0.0006(8) -0.0201(7)

loop_
_atom_type_symbol
_atom_type_description
_atom_type_scat_dispersion_real
_atom_type_scat_dispersion_imag
_atom_type_scat_source
C C 0.0033 0.0016 'International Tables Vol C Tables 4.2.6.8 and 6.1.1.4'
H H 0.0000 0.0000 'International Tables Vol C Tables 4.2.6.8 and 6.1.1.4'
N N 0.0061 0.0033 'International Tables Vol C Tables 4.2.6.8 and 6.1.1.4'
O O 0.0106 0.0060 'International Tables Vol C Tables 4.2.6.8 and 6.1.1.4'

loop_
_geom_angle_atom_site_label_1
_geom_angle_atom_site_label_2
_geom_angle_atom_site_label_3
_geom_angle_site_symmetry_1
_geom_angle_site_symmetry_3
_geom_angle
_geom_angle_publ_flag
C15 N11 N12 . . 108.82(15) ?
C15 N11 H11 . . 129.5(13) ?
N12 N11 H11 . . 121.7(13) ?
C13 N12 N11 . . 108.10(14) ?
C13 N12 H12 . . 130.2(11) ?
N11 N12 H12 . . 121.5(11) ?
N12 C13 N131 . . 121.65(16) ?
N12 C13 C14 . . 108.13(15) ?
N131 C13 C14 . . 130.21(17) ?
C15 C14 C13 . . 105.77(16) ?
C15 C14 H14 . . 127.1 ?
C13 C14 H14 . . 127.1 ?
N11 C15 C14 . . 109.19(16) ?
N11 C15 H15 . . 125.4 ?
C14 C15 H15 . . 125.4 ?
C13 N131 H131 . . 118.8(15) ?
C13 N131 H132 . . 116.5(17) ?
H131 N131 H132 . . 124(2) ?
C26 C21 C22 . . 119.64(15) ?
C26 C21 C27 . . 120.66(15) ?
C22 C21 C27 . . 119.70(15) ?
C23 C22 C21 . . 119.19(16) ?
C23 C22 H22 . . 120.4 ?
C21 C22 H22 . . 120.4 ?
C24 C23 C22 . . 122.72(15) ?
C24 C23 N23 . . 118.18(15) ?
C22 C23 N23 . . 119.10(16) ?
C23 C24 C25 . . 116.41(15) ?
C23 C24 H24 . . 121.8 ?
C25 C24 H24 . . 121.8 ?
C24 C25 C26 . . 123.17(15) ?
C24 C25 N25 . . 117.91(15) ?
C26 C25 N25 . . 118.91(15) ?
C25 C26 C21 . . 118.86(15) ?
C25 C26 H26 . . 120.6 ?
C21 C26 H26 . . 120.6 ?
O22 C27 O21 . . 125.03(16) ?
O22 C27 C21 . . 118.32(15) ?
O21 C27 C21 . . 116.64(14) ?
O23 N23 O24 . . 123.95(17) ?
O23 N23 C23 . . 117.99(17) ?
O24 N23 C23 . . 118.06(17) ?
O26 N25 O25 . . 123.56(17) ?
O26 N25 C25 . . 118.69(15) ?
O25 N25 C25 . . 117.74(16) ?
H31 O31 H32 . . 104(3) ?

loop_
_geom_bond_atom_site_label_1
_geom_bond_atom_site_label_2
_geom_bond_site_symmetry_2
_geom_bond_distance
_geom_bond_publ_flag
N11 C15 . 1.331(2) ?
N11 N12 . 1.362(2) ?
N11 H11 . 0.89(2) ?
N12 C13 . 1.338(2) ?
N12 H12 . 0.999(19) ?
C13 N131 . 1.348(2) ?
C13 C14 . 1.402(2) ?
C14 C15 . 1.365(3) ?
C14 H14 . 0.9300 ?
C15 H15 . 0.9300 ?
N131 H131 . 0.88(2) ?
N131 H132 . 0.82(3) ?
C21 C26 . 1.389(2) ?
C21 C22 . 1.390(2) ?
C21 C27 . 1.513(2) ?
C22 C23 . 1.383(2) ?
C22 H22 . 0.9300 ?
C23 C24 . 1.380(2) ?
C23 N23 . 1.473(2) ?
C24 C25 . 1.380(2) ?
C24 H24 . 0.9300 ?
C25 C26 . 1.381(2) ?
C25 N25 . 1.468(2) ?
C26 H26 . 0.9300 ?
C27 O22 . 1.238(2) ?
C27 O21 . 1.267(2) ?
N23 O23 . 1.217(2) ?
N23 O24 . 1.222(2) ?
N25 O26 . 1.214(2) ?
N25 O25 . 1.221(2) ?
O31 H31 . 0.89(3) ?
O31 H32 . 0.74(3) ?

loop_
_geom_hbond_atom_site_label_D
_geom_hbond_atom_site_label_H
_geom_hbond_atom_site_label_A
_geom_hbond_site_symmetry_A
_geom_hbond_distance_DH
_geom_hbond_distance_HA
_geom_hbond_distance_DA
_geom_hbond_angle_DHA
_geom_hbond_publ_flag
O31 H31 O22 1_565 0.88(3) 1.87(3) 2.746(2) 175(3) no
O31 H32 O21 2_576 0.75(4) 2.36(3) 2.989(2) 143(3) no
N131 H131 O22 . 0.88(2) 2.08(2) 2.920(2) 159(2) no
N131 H132 O25 1_554 0.82(2) 2.31(3) 3.128(2) 171(3) no
N11 H11 O31 . 0.89(2) 1.83(2) 2.707(2) 169(2) no
N12 H12 O21 . 1.00(2) 1.60(2) 2.5981(19) 177.9(18) no
N12 H12 O22 . 1.00(2) 2.586(17) 3.244(2) 123.3(13) no

loop_
_geom_torsion_atom_site_label_1
_geom_torsion_atom_site_label_2
_geom_torsion_atom_site_label_3
_geom_torsion_atom_site_label_4
_geom_torsion_site_symmetry_1
_geom_torsion_site_symmetry_2
_geom_torsion_site_symmetry_3
_geom_torsion_site_symmetry_4
_geom_torsion
_geom_torsion_publ_flag
C15 N11 N12 C13 . . . . 0.1(2) ?
N11 N12 C13 N131 . . . . 178.47(17) ?
N11 N12 C13 C14 . . . . -0.1(2) ?
N12 C13 C14 C15 . . . . 0.1(2) ?
N131 C13 C14 C15 . . . . -178.3(2) ?
N12 N11 C15 C14 . . . . 0.0(2) ?
C13 C14 C15 N11 . . . . 0.0(2) ?
C26 C21 C22 C23 . . . . -0.3(3) ?
C27 C21 C22 C23 . . . . -179.78(16) ?
C21 C22 C23 C24 . . . . 0.3(3) ?
C21 C22 C23 N23 . . . . -179.00(16) ?
C22 C23 C24 C25 . . . . 0.5(3) ?
N23 C23 C24 C25 . . . . 179.83(15) ?
C23 C24 C25 C26 . . . . -1.4(3) ?
C23 C24 C25 N25 . . . . 179.28(16) ?
C24 C25 C26 C21 . . . . 1.4(3) ?
N25 C25 C26 C21 . . . . -179.30(15) ?
C22 C21 C26 C25 . . . . -0.5(3) ?
C27 C21 C26 C25 . . . . 178.99(15) ?
C26 C21 C27 O22 . . . . -168.58(17) ?
C22 C21 C27 O22 . . . . 10.9(3) ?
C26 C21 C27 O21 . . . . 10.7(2) ?
C22 C21 C27 O21 . . . . -169.82(16) ?
C24 C23 N23 O23 . . . . 170.02(19) ?
C22 C23 N23 O23 . . . . -10.7(3) ?
C24 C23 N23 O24 . . . . -9.2(3) ?
C22 C23 N23 O24 . . . . 170.15(18) ?
C24 C25 N25 O26 . . . . -171.16(18) ?
C26 C25 N25 O26 . . . . 9.5(3) ?
C24 C25 N25 O25 . . . . 9.0(3) ?
C26 C25 N25 O25 . . . . -170.37(19) ?

_cod_database_fobs_code 2243700
